data_4324438
loop_
_publ_author_name
'Vadapalli Chandrasekhar'
'Tapas Senapati'
'Atanu Dey'
'E. Carolina Sa\~nudo'

_publ_contact_author_address
;Head, Department of Chemistry
Indian Institute of Technology Kanpur
Kanpur 208016
Uttarpradesh
India
;
_publ_contact_author_email vc@iitk.ac.in
_publ_contact_author_fax '+91-512-259 7436'
_publ_contact_author_name 'Prof. V. Chandrasekhar'
_publ_contact_author_phone '+91-512-259 7259'
_publ_section_title
;
 Rational Assembly of Soluble Copper(II) Phosphonates: Synthesis,
 Structure and Magnetism of Molecular Tetranuclear Copper(II) Phosphonates
;
_journal_name_full 'Inorganic Chemistry'
_journal_page_first 1420
_journal_page_last 1428
_journal_paper_doi 10.1021/ic101982c
_journal_volume 50
_journal_year 2011
_chemical_formula_moiety 'C49 H63 Cu4 N4 O11 P'
_chemical_formula_sum 'C49 H63 Cu4 N4 O11 P'
_chemical_formula_weight 1169.16
_chemical_name_common copperphosphonate
_chemical_name_systematic
; 
 ? 
;
_space_group_IT_number 2
_symmetry_cell_setting triclinic
_symmetry_space_group_name_Hall '-P 1'
_symmetry_space_group_name_H-M 'P -1'
_atom_sites_solution_hydrogens geom
_atom_sites_solution_primary direct
_atom_sites_solution_secondary difmap
_audit_creation_method SHELXL-97
_cell_angle_alpha 74.943(5)
_cell_angle_beta 75.092(5)
_cell_angle_gamma 68.735(5)
_cell_formula_units_Z 2
_cell_length_a 11.927(5)
_cell_length_b 14.305(5)
_cell_length_c 16.632(5)
_cell_measurement_reflns_used 2026
_cell_measurement_temperature 100(2)
_cell_measurement_theta_max 21.83
_cell_measurement_theta_min 2.45
_cell_volume 2511.4(16)
_computing_cell_refinement 'Bruker SMART'
_computing_data_collection 'Bruker SMART'
_computing_data_reduction 'Bruker SAINT'
_computing_molecular_graphics 'Bruker SHELXTL'
_computing_publication_material 'Bruker SHELXTL'
_computing_structure_refinement 'Bruker SHELXTL'
_computing_structure_solution 'Bruker SHELXTL'
_diffrn_ambient_temperature 100(2)
_diffrn_measured_fraction_theta_full 0.975
_diffrn_measured_fraction_theta_max 0.975
_diffrn_measurement_device_type 'CCD area detector'
_diffrn_measurement_method 'phi and omega scans'
_diffrn_radiation_monochromator graphite
_diffrn_radiation_source 'fine-focus sealed tube'
_diffrn_radiation_type MoK\a
_diffrn_radiation_wavelength 0.71069
_diffrn_reflns_av_R_equivalents 0.0493
_diffrn_reflns_av_sigmaI/netI 0.1141
_diffrn_reflns_limit_h_max 12
_diffrn_reflns_limit_h_min -14
_diffrn_reflns_limit_k_max 17
_diffrn_reflns_limit_k_min -15
_diffrn_reflns_limit_l_max 20
_diffrn_reflns_limit_l_min -18
_diffrn_reflns_number 14038
_diffrn_reflns_theta_full 26.00
_diffrn_reflns_theta_max 26.00
_diffrn_reflns_theta_min 2.03
_exptl_absorpt_coefficient_mu 1.765
_exptl_absorpt_correction_T_max 0.7776
_exptl_absorpt_correction_T_min 0.7081
_exptl_absorpt_correction_type empirical
_exptl_absorpt_process_details sadabs
_exptl_crystal_colour blue
_exptl_crystal_density_diffrn 1.546
_exptl_crystal_description block
_exptl_crystal_F_000 1208
_exptl_crystal_size_max 0.21
_exptl_crystal_size_mid 0.19
_exptl_crystal_size_min 0.15
_refine_diff_density_max 1.177
_refine_diff_density_min -0.726
_refine_diff_density_rms 0.138
_refine_ls_extinction_method none
_refine_ls_goodness_of_fit_ref 1.025
_refine_ls_hydrogen_treatment mixed
_refine_ls_matrix_type full
_refine_ls_number_parameters 637
_refine_ls_number_reflns 9639
_refine_ls_number_restraints 0
_refine_ls_restrained_S_all 1.025
_refine_ls_R_factor_all 0.1562
_refine_ls_R_factor_gt 0.0915
_refine_ls_shift/su_max 0.000
_refine_ls_shift/su_mean 0.000
_refine_ls_structure_factor_coef Fsqd
_refine_ls_weighting_details 'calc w=1/[\s^2^(Fo^2^)+(0.1266P)^2^+1.5720P] where P=(Fo^2^+2Fc^2^)/3'
_refine_ls_weighting_scheme calc
_refine_ls_wR_factor_gt 0.2194
_refine_ls_wR_factor_ref 0.2674
_reflns_number_gt 5277
_reflns_number_total 9639
_reflns_threshold_expression >2sigma(I)
_cod_data_source_file ic101982c_si_001_3.cif
_cod_data_source_block Complex_3
_cod_database_code 4324438

loop_
_symmetry_equiv_pos_as_xyz
'x, y, z'
'-x, -y, -z'

loop_
_atom_site_label
_atom_site_type_symbol
_atom_site_fract_x
_atom_site_fract_y
_atom_site_fract_z
_atom_site_U_iso_or_equiv
_atom_site_adp_type
_atom_site_occupancy
_atom_site_symmetry_multiplicity
_atom_site_calc_flag
_atom_site_refinement_flags
_atom_site_disorder_assembly
_atom_site_disorder_group
C1 C 0.6138(10) -0.2679(9) 0.3250(7) 0.084(4) Uani 1 1 d . . .
H21A H 0.6032 -0.3300 0.3603 0.126 Uiso 1 1 calc R . .
H21B H 0.6285 -0.2291 0.3582 0.126 Uiso 1 1 calc R . .
H21C H 0.6823 -0.2838 0.2798 0.126 Uiso 1 1 calc R . .
C2 C 0.5011(9) -0.2068(8) 0.2889(6) 0.062(3) Uani 1 1 d . . .
C3 C 0.4575(10) -0.2451(7) 0.2370(7) 0.065(3) Uani 1 1 d . . .
C4 C 0.5170(11) -0.3544(8) 0.2232(8) 0.082(4) Uani 1 1 d . . .
H20A H 0.4721 -0.3688 0.1901 0.123 Uiso 1 1 calc R . .
H20B H 0.5169 -0.4000 0.2769 0.123 Uiso 1 1 calc R . .
H20C H 0.5997 -0.3637 0.1937 0.123 Uiso 1 1 calc R . .
C5 C 0.3589(10) -0.1815(7) 0.2022(7) 0.070(3) Uani 1 1 d . . .
H19 H 0.3295 -0.2067 0.1685 0.084 Uiso 1 1 calc R . .
C6 C 0.2975(9) -0.0781(7) 0.2139(7) 0.058(3) Uani 1 1 d . . .
C7 C 0.3382(10) -0.0412(7) 0.2697(6) 0.061(3) Uani 1 1 d . . .
C8 C 0.4401(10) -0.1067(8) 0.3032(6) 0.062(3) Uani 1 1 d . . .
H16 H 0.4701 -0.0828 0.3375 0.075 Uiso 1 1 calc R . .
C9 C 0.2033(9) -0.0167(7) 0.1677(6) 0.057(3) Uani 1 1 d . . .
H13 H 0.1851 -0.0468 0.1315 0.069 Uiso 1 1 calc R . .
C10 C 0.0538(9) 0.1353(7) 0.1153(6) 0.058(3) Uani 1 1 d . . .
H10A H -0.0245 0.1244 0.1398 0.070 Uiso 1 1 calc R A 1
H10B H 0.0829 0.1126 0.0613 0.070 Uiso 1 1 calc R A 1
C11B C 0.039(2) 0.2497(13) 0.1017(12) 0.043(5) Uani 0.50 1 d P B 1
C11A C -0.018(2) 0.2341(15) 0.1459(13) 0.050(5) Uani 0.50 1 d P B 2
C12 C -0.0722(9) 0.3165(7) 0.0708(6) 0.055(2) Uani 1 1 d . . .
H12A H -0.1413 0.2937 0.1015 0.066 Uiso 1 1 calc R B 1
H12B H -0.0636 0.3173 0.0110 0.066 Uiso 1 1 calc R B 1
C13 C -0.1690(9) 0.4961(7) 0.0501(6) 0.054(2) Uani 1 1 d . . .
H9 H -0.2108 0.4846 0.0155 0.065 Uiso 1 1 calc R B .
C14 C -0.1978(9) 0.5993(7) 0.0609(6) 0.054(2) Uani 1 1 d . B .
C15 C -0.1372(8) 0.6270(6) 0.1087(5) 0.046(2) Uani 1 1 d . . .
C16 C -0.1802(8) 0.7309(7) 0.1173(6) 0.051(2) Uani 1 1 d . B .
H2 H -0.1420 0.7508 0.1491 0.061 Uiso 1 1 calc R . .
C17 C -0.2743(8) 0.8034(6) 0.0817(5) 0.046(2) Uani 1 1 d . . .
C18 C -0.3156(9) 0.9118(7) 0.0932(6) 0.058(3) Uani 1 1 d . B .
H7A H -0.3973 0.9287 0.1254 0.088 Uiso 1 1 calc R . .
H7B H -0.3145 0.9560 0.0388 0.088 Uiso 1 1 calc R . .
H7C H -0.2617 0.9203 0.1228 0.088 Uiso 1 1 calc R . .
C19 C -0.3328(9) 0.7762(7) 0.0325(6) 0.055(2) Uani 1 1 d . B .
C20 C -0.4371(9) 0.8559(7) -0.0120(7) 0.071(3) Uani 1 1 d . . .
H8A H -0.4663 0.8227 -0.0416 0.106 Uiso 1 1 calc R B .
H8B H -0.4066 0.9072 -0.0515 0.106 Uiso 1 1 calc R . .
H8C H -0.5029 0.8873 0.0296 0.106 Uiso 1 1 calc R . .
C21 C -0.2930(9) 0.6765(7) 0.0215(6) 0.058(3) Uani 1 1 d . . .
H5 H -0.3295 0.6588 -0.0128 0.069 Uiso 1 1 calc R B .
C22 C 0.4370(12) 0.6890(10) 0.5234(7) 0.090(4) Uani 1 1 d . . .
H41A H 0.4603 0.7005 0.4628 0.135 Uiso 1 1 calc R . .
H41B H 0.5089 0.6544 0.5485 0.135 Uiso 1 1 calc R . .
H41C H 0.3951 0.7532 0.5417 0.135 Uiso 1 1 calc R . .
C23 C 0.3540(9) 0.6245(8) 0.5502(6) 0.060(3) Uani 1 1 d . . .
C24 C 0.2915(9) 0.6128(8) 0.6346(6) 0.056(2) Uani 1 1 d . . .
C25 C 0.3110(10) 0.6602(10) 0.7001(7) 0.075(3) Uani 1 1 d . . .
H42A H 0.2830 0.7332 0.6842 0.113 Uiso 1 1 calc R . .
H42B H 0.3965 0.6372 0.7028 0.113 Uiso 1 1 calc R . .
H42C H 0.2658 0.6399 0.7546 0.113 Uiso 1 1 calc R . .
C26 C 0.2147(9) 0.5549(9) 0.6558(6) 0.064(3) Uani 1 1 d . . .
H40 H 0.1727 0.5469 0.7113 0.077 Uiso 1 1 calc R . .
C27 C 0.1956(8) 0.5075(7) 0.5998(6) 0.046(2) Uani 1 1 d . . .
C28 C 0.2614(9) 0.5159(7) 0.5155(6) 0.057(3) Uani 1 1 d . . .
C29 C 0.3392(10) 0.5745(9) 0.4965(7) 0.070(3) Uani 1 1 d . . .
H37 H 0.3852 0.5799 0.4421 0.084 Uiso 1 1 calc R . .
C30 C 0.1138(9) 0.4502(8) 0.6306(6) 0.062(3) Uani 1 1 d . . .
H34 H 0.0737 0.4492 0.6866 0.075 Uiso 1 1 calc R . .
C31 C 0.0020(12) 0.3414(10) 0.6279(7) 0.080(3) Uani 1 1 d . . .
H33A H 0.0263 0.2967 0.6796 0.096 Uiso 1 1 calc R . .
H33B H -0.0789 0.3888 0.6426 0.096 Uiso 1 1 calc R . .
C32 C -0.0013(13) 0.2829(14) 0.5724(9) 0.117(6) Uani 1 1 d . . .
H32 H 0.0681 0.2252 0.5904 0.140 Uiso 1 1 calc R . .
C33 C -0.0817(10) 0.2228(8) 0.5966(6) 0.069(3) Uani 1 1 d . . .
H31A H -0.1647 0.2652 0.6142 0.083 Uiso 1 1 calc R . .
H31B H -0.0578 0.1687 0.6440 0.083 Uiso 1 1 calc R . .
C34 C -0.1394(10) 0.1178(9) 0.5362(7) 0.067(3) Uani 1 1 d . . .
H30 H -0.1812 0.1009 0.5905 0.080 Uiso 1 1 calc R . .
C35 C -0.1491(9) 0.0743(8) 0.4709(7) 0.060(3) Uani 1 1 d . . .
C36 C -0.0844(10) 0.0895(7) 0.3866(6) 0.056(3) Uani 1 1 d . B .
C37 C -0.1059(11) 0.0433(8) 0.3275(7) 0.067(3) Uani 1 1 d . . .
H29 H -0.0630 0.0493 0.2722 0.081 Uiso 1 1 calc R . .
C38 C -0.1889(11) -0.0098(8) 0.3511(8) 0.067(3) Uani 1 1 d . . .
C39 C -0.2124(12) -0.0498(9) 0.2815(7) 0.089(4) Uani 1 1 d . . .
H22A H -0.1556 -0.0389 0.2302 0.134 Uiso 1 1 calc R . .
H22B H -0.2945 -0.0139 0.2718 0.134 Uiso 1 1 calc R . .
H22C H -0.2019 -0.1214 0.2993 0.134 Uiso 1 1 calc R . .
C40 C -0.2523(10) -0.0263(9) 0.4338(8) 0.069(3) Uani 1 1 d . . .
C41 C -0.3429(10) -0.0856(11) 0.4623(8) 0.090(4) Uani 1 1 d . . .
H25A H -0.3821 -0.0805 0.5199 0.134 Uiso 1 1 calc R . .
H25B H -0.3004 -0.1560 0.4585 0.134 Uiso 1 1 calc R . .
H25C H -0.4035 -0.0579 0.4266 0.134 Uiso 1 1 calc R . .
C42 C -0.2273(10) 0.0142(10) 0.4933(8) 0.077(3) Uani 1 1 d . . .
H26 H -0.2639 0.0007 0.5498 0.092 Uiso 1 1 calc R . .
C43 C 0.5442(13) 0.3039(12) 0.1435(11) 0.118(5) Uani 1 1 d . . .
H45A H 0.5578 0.2975 0.0848 0.142 Uiso 1 1 calc R . .
H45B H 0.5993 0.3368 0.1489 0.142 Uiso 1 1 calc R . .
C44 C 0.5659(14) 0.1984(11) 0.2011(11) 0.108(5) Uani 1 1 d . . .
H46A H 0.5775 0.1465 0.1693 0.129 Uiso 1 1 calc R . .
H46B H 0.6377 0.1806 0.2261 0.129 Uiso 1 1 calc R . .
C45 C 0.4552(16) 0.2071(12) 0.2671(11) 0.121(6) Uani 1 1 d . . .
H47A H 0.4619 0.2321 0.3140 0.145 Uiso 1 1 calc R . .
H47B H 0.4409 0.1418 0.2882 0.145 Uiso 1 1 calc R . .
C46 C 0.3544(11) 0.2825(10) 0.2223(10) 0.099(5) Uani 1 1 d . . .
H43 H 0.3444 0.2495 0.1811 0.119 Uiso 1 1 calc R . .
C47 C 0.4103(11) 0.3664(11) 0.1723(9) 0.096(4) Uani 1 1 d . . .
H44A H 0.4047 0.4125 0.2080 0.116 Uiso 1 1 calc R . .
H44B H 0.3708 0.4053 0.1243 0.116 Uiso 1 1 calc R . .
C48 C 0.8297(16) 0.1291(13) 1.0014(10) 0.125(6) Uani 1 1 d . . .
H50A H 0.8342 0.1608 1.0443 0.188 Uiso 1 1 calc R . .
H50B H 0.8346 0.0592 1.0248 0.188 Uiso 1 1 calc R . .
H50C H 0.7536 0.1646 0.9817 0.188 Uiso 1 1 calc R . .
C49 C 0.7842(15) 0.3852(12) 0.8248(12) 0.129(6) Uani 1 1 d . . .
H49A H 0.7151 0.3969 0.8701 0.194 Uiso 1 1 calc R . .
H49B H 0.7752 0.3445 0.7907 0.194 Uiso 1 1 calc R . .
H49C H 0.7888 0.4495 0.7905 0.194 Uiso 1 1 calc R . .
N1 N 0.1408(8) 0.0771(5) 0.1714(5) 0.056(2) Uani 1 1 d . B .
N2 N -0.0903(7) 0.4193(5) 0.0848(4) 0.0470(18) Uani 1 1 d . B .
N3 N 0.0901(7) 0.3989(6) 0.5870(5) 0.057(2) Uani 1 1 d . . .
N4 N -0.0766(7) 0.1788(6) 0.5254(5) 0.0512(19) Uani 1 1 d . . .
O1 O 0.2859(7) 0.0511(5) 0.2881(4) 0.0665(19) Uani 1 1 d . . .
O2 O 0.0561(6) 0.2718(4) 0.1735(3) 0.0527(16) Uani 1 1 d . . .
O3 O -0.0454(5) 0.5638(4) 0.1447(4) 0.0450(14) Uani 1 1 d . B .
O4 O 0.2529(6) 0.4719(5) 0.4583(4) 0.0643(18) Uani 1 1 d . . .
O5 O 0.0581(6) 0.2972(4) 0.4893(4) 0.0535(16) Uani 1 1 d . . .
O6 O -0.0062(7) 0.1406(5) 0.3615(4) 0.0599(18) Uani 1 1 d . . .
O7 O 0.1459(6) 0.2468(5) 0.3212(4) 0.0620(18) Uani 1 1 d . . .
O8 O 0.2050(13) 0.3857(8) 0.3539(5) 0.143(5) Uani 1 1 d . . .
O9 O 0.1250(6) 0.4153(5) 0.2215(4) 0.0582(17) Uani 1 1 d . . .
O10 O 0.9285(9) 0.1330(9) 0.9327(8) 0.119(3) Uani 1 1 d . . .
H12 H 0.9019 0.1715 0.8910 0.179 Uiso 1 1 calc R . .
O11 O 0.8861(12) 0.3366(10) 0.8567(8) 0.132(4) Uani 1 1 d . . .
H11 H 0.9265 0.3752 0.8474 0.198 Uiso 1 1 calc R . .
P1 P 0.1946(3) 0.3397(2) 0.28564(15) 0.0573(7) Uani 1 1 d . B .
Cu1 Cu 0.15211(12) 0.15616(8) 0.24529(7) 0.0579(4) Uani 1 1 d . B .
Cu2 Cu 0.01249(10) 0.41757(7) 0.15716(6) 0.0434(3) Uani 1 1 d . B .
Cu3 Cu 0.15310(12) 0.39017(9) 0.47020(7) 0.0601(4) Uani 1 1 d . B .
Cu4 Cu 0.02846(12) 0.21764(8) 0.42431(7) 0.0553(4) Uani 1 1 d . B .
H11B H 0.106(10) 0.246(9) 0.046(8) 0.10(4) Uiso 1 1 d . . .

loop_
_atom_site_aniso_label
_atom_site_aniso_U_11
_atom_site_aniso_U_22
_atom_site_aniso_U_33
_atom_site_aniso_U_23
_atom_site_aniso_U_13
_atom_site_aniso_U_12
C1 0.068(7) 0.077(8) 0.069(8) -0.001(6) 0.010(6) -0.002(6)
C2 0.056(6) 0.052(6) 0.055(6) 0.002(5) 0.001(5) -0.006(5)
C3 0.075(7) 0.040(5) 0.061(7) -0.001(5) -0.004(5) -0.007(5)
C4 0.107(9) 0.046(6) 0.078(8) -0.014(6) -0.024(7) 0.000(6)
C5 0.092(8) 0.038(5) 0.074(8) -0.008(5) -0.020(6) -0.011(6)
C6 0.062(6) 0.035(5) 0.068(7) -0.009(5) -0.010(5) -0.007(4)
C7 0.089(8) 0.041(5) 0.042(5) 0.002(4) -0.012(5) -0.013(5)
C8 0.078(7) 0.050(6) 0.049(6) 0.006(5) -0.009(5) -0.022(5)
C9 0.079(7) 0.044(5) 0.053(6) -0.010(5) -0.029(5) -0.011(5)
C10 0.090(7) 0.037(5) 0.046(5) -0.015(4) -0.029(5) -0.001(5)
C11B 0.070(14) 0.019(8) 0.027(10) -0.001(8) -0.015(9) 0.003(9)
C11A 0.074(15) 0.035(10) 0.038(11) 0.011(9) -0.014(10) -0.022(10)
C12 0.082(7) 0.037(5) 0.050(6) -0.010(4) -0.018(5) -0.016(5)
C13 0.067(6) 0.036(5) 0.058(6) -0.011(5) -0.022(5) -0.006(5)
C14 0.071(6) 0.027(4) 0.060(6) -0.008(4) -0.022(5) -0.004(4)
C15 0.059(6) 0.033(5) 0.042(5) -0.004(4) -0.010(4) -0.009(4)
C16 0.066(6) 0.047(5) 0.042(5) -0.015(4) 0.002(4) -0.025(5)
C17 0.069(6) 0.028(4) 0.037(5) -0.010(4) -0.009(4) -0.009(4)
C18 0.071(6) 0.043(5) 0.051(6) -0.018(5) -0.009(5) -0.001(5)
C19 0.064(6) 0.033(5) 0.059(6) -0.012(4) -0.016(5) 0.002(4)
C20 0.080(7) 0.038(5) 0.090(8) -0.020(6) -0.040(6) 0.010(5)
C21 0.080(7) 0.032(5) 0.063(6) -0.009(5) -0.033(5) -0.005(5)
C22 0.128(11) 0.100(10) 0.052(7) -0.011(7) -0.006(7) -0.058(9)
C23 0.067(7) 0.055(6) 0.043(5) -0.001(5) -0.021(5) -0.002(5)
C24 0.054(6) 0.058(6) 0.052(6) -0.012(5) -0.015(5) -0.007(5)
C25 0.091(8) 0.093(9) 0.052(6) -0.028(6) -0.003(6) -0.038(7)
C26 0.072(7) 0.080(8) 0.044(6) -0.030(6) -0.001(5) -0.023(6)
C27 0.041(5) 0.044(5) 0.046(5) -0.013(4) -0.011(4) -0.001(4)
C28 0.077(7) 0.043(5) 0.040(5) -0.009(4) -0.013(5) -0.005(5)
C29 0.087(8) 0.069(7) 0.047(6) -0.008(6) -0.004(5) -0.025(6)
C30 0.065(7) 0.074(7) 0.043(5) -0.030(5) -0.014(5) 0.000(6)
C31 0.133(11) 0.077(8) 0.045(6) -0.014(6) -0.017(6) -0.050(8)
C32 0.116(11) 0.201(18) 0.092(10) -0.088(12) 0.040(8) -0.115(12)
C33 0.085(8) 0.065(7) 0.049(6) -0.021(5) -0.020(5) -0.003(6)
C34 0.077(7) 0.064(7) 0.051(6) -0.022(6) -0.018(5) 0.000(6)
C35 0.048(6) 0.048(6) 0.076(7) -0.025(5) -0.023(5) 0.010(5)
C36 0.077(7) 0.031(5) 0.055(6) -0.003(4) -0.028(5) -0.002(5)
C37 0.110(9) 0.043(6) 0.049(6) -0.006(5) -0.036(6) -0.012(6)
C38 0.097(8) 0.038(5) 0.080(8) -0.016(5) -0.055(7) -0.006(6)
C39 0.138(11) 0.066(8) 0.077(8) -0.021(7) -0.058(8) -0.016(7)
C40 0.069(7) 0.061(7) 0.080(8) -0.028(6) -0.019(6) -0.008(6)
C41 0.066(7) 0.131(12) 0.092(9) -0.062(9) 0.006(6) -0.039(8)
C42 0.061(7) 0.102(10) 0.069(7) -0.042(7) -0.012(5) -0.008(7)
C43 0.094(10) 0.119(14) 0.134(14) -0.057(12) -0.008(9) -0.012(9)
C44 0.106(11) 0.073(9) 0.140(14) -0.006(9) -0.073(11) 0.001(8)
C45 0.152(15) 0.104(13) 0.141(15) -0.011(11) -0.038(13) -0.079(12)
C46 0.084(9) 0.069(8) 0.145(13) 0.046(8) -0.069(9) -0.038(7)
C47 0.093(9) 0.099(11) 0.090(10) -0.039(9) -0.024(7) -0.001(8)
C48 0.182(17) 0.130(15) 0.106(12) -0.024(11) -0.020(12) -0.100(13)
C49 0.125(14) 0.098(12) 0.156(17) -0.032(12) -0.046(13) -0.006(10)
N1 0.092(6) 0.028(4) 0.050(5) -0.010(3) -0.024(4) -0.010(4)
N2 0.071(5) 0.030(4) 0.040(4) -0.010(3) -0.014(4) -0.012(4)
N3 0.080(6) 0.046(5) 0.036(4) -0.009(4) -0.021(4) -0.002(4)
N4 0.058(5) 0.039(4) 0.048(5) -0.013(4) -0.013(4) 0.000(4)
O1 0.101(5) 0.039(4) 0.057(4) -0.006(3) -0.032(4) -0.010(4)
O2 0.090(5) 0.033(3) 0.033(3) -0.012(3) -0.017(3) -0.009(3)
O3 0.061(4) 0.027(3) 0.045(3) -0.009(3) -0.015(3) -0.008(3)
O4 0.095(5) 0.061(4) 0.038(4) -0.013(3) -0.013(3) -0.023(4)
O5 0.078(4) 0.039(3) 0.036(3) -0.007(3) -0.021(3) -0.002(3)
O6 0.098(5) 0.034(3) 0.049(4) -0.003(3) -0.025(4) -0.018(4)
O7 0.110(5) 0.047(4) 0.033(3) -0.010(3) -0.012(3) -0.028(4)
O8 0.331(15) 0.122(8) 0.032(4) -0.002(5) -0.019(6) -0.155(10)
O9 0.063(4) 0.034(3) 0.078(5) 0.001(3) -0.026(3) -0.016(3)
O10 0.137(9) 0.104(9) 0.131(9) -0.026(7) -0.012(7) -0.059(7)
O11 0.160(11) 0.142(11) 0.139(10) -0.019(8) -0.047(8) -0.091(9)
P1 0.099(2) 0.0432(14) 0.0354(13) -0.0049(11) -0.0242(13) -0.0224(14)
Cu1 0.1009(10) 0.0296(6) 0.0409(7) -0.0061(5) -0.0257(6) -0.0095(6)
Cu2 0.0607(7) 0.0271(5) 0.0370(6) -0.0059(4) -0.0097(5) -0.0069(5)
Cu3 0.1049(10) 0.0372(6) 0.0342(6) -0.0047(5) -0.0244(6) -0.0113(6)
Cu4 0.0923(9) 0.0300(6) 0.0385(6) -0.0043(5) -0.0219(6) -0.0082(6)

loop_
_atom_type_symbol
_atom_type_description
_atom_type_scat_dispersion_real
_atom_type_scat_dispersion_imag
_atom_type_scat_source
C C 0.0033 0.0016 'International Tables Vol C Tables 4.2.6.8 and 6.1.1.4'
H H 0.0000 0.0000 'International Tables Vol C Tables 4.2.6.8 and 6.1.1.4'
N N 0.0061 0.0033 'International Tables Vol C Tables 4.2.6.8 and 6.1.1.4'
O O 0.0106 0.0060 'International Tables Vol C Tables 4.2.6.8 and 6.1.1.4'
P P 0.1023 0.0942 'International Tables Vol C Tables 4.2.6.8 and 6.1.1.4'
Cu Cu 0.3201 1.2651 'International Tables Vol C Tables 4.2.6.8 and 6.1.1.4'

loop_
_geom_angle_atom_site_label_1
_geom_angle_atom_site_label_2
_geom_angle_atom_site_label_3
_geom_angle
C8 C2 C3 119.1(10)
C8 C2 C1 119.1(11)
C3 C2 C1 121.8(10)
C5 C3 C2 117.7(9)
C5 C3 C4 121.5(11)
C2 C3 C4 120.8(10)
C3 C5 C6 124.2(11)
C9 C6 C7 123.4(8)
C9 C6 C5 118.7(10)
C7 C6 C5 117.9(9)
O1 C7 C8 119.8(10)
O1 C7 C6 123.5(9)
C8 C7 C6 116.7(9)
C7 C8 C2 124.3(11)
N1 C9 C6 125.6(9)
N1 C10 C11A 106.8(10)
N1 C10 C11B 109.6(10)
C11A C10 C11B 34.4(9)
O2 C11B C12 114.7(12)
O2 C11B C10 110.0(12)
C12 C11B C10 113.7(15)
O2 C11A C10 111.9(15)
O2 C11A C12 107.4(13)
C10 C11A C12 109.0(14)
C11B C12 N2 106.3(10)
C11B C12 C11A 34.4(10)
N2 C12 C11A 109.3(10)
N2 C13 C14 124.5(9)
C15 C14 C21 118.9(8)
C15 C14 C13 123.0(8)
C21 C14 C13 118.0(9)
O3 C15 C14 124.4(8)
O3 C15 C16 119.1(8)
C14 C15 C16 116.5(8)
C17 C16 C15 124.0(9)
C16 C17 C19 119.5(8)
C16 C17 C18 121.5(8)
C19 C17 C18 119.1(8)
C21 C19 C17 118.6(8)
C21 C19 C20 119.6(9)
C17 C19 C20 121.8(8)
C19 C21 C14 122.5(9)
C29 C23 C24 118.5(10)
C29 C23 C22 122.3(10)
C24 C23 C22 119.2(10)
C26 C24 C23 117.1(9)
C26 C24 C25 121.5(9)
C23 C24 C25 121.4(10)
C24 C26 C27 124.3(9)
C26 C27 C30 118.0(9)
C26 C27 C28 119.0(9)
C30 C27 C28 123.0(9)
O4 C28 C29 120.9(9)
O4 C28 C27 124.0(10)
C29 C28 C27 115.1(9)
C23 C29 C28 125.9(10)
N3 C30 C27 125.1(9)
C32 C31 N3 110.1(9)
O5 C32 C31 119.3(11)
O5 C32 C33 119.1(10)
C31 C32 C33 120.7(10)
C32 C33 N4 109.7(9)
N4 C34 C35 125.0(11)
C42 C35 C36 120.0(9)
C42 C35 C34 117.1(11)
C36 C35 C34 123.0(11)
O6 C36 C35 123.8(9)
O6 C36 C37 119.6(10)
C35 C36 C37 116.6(10)
C38 C37 C36 121.4(10)
C37 C38 C40 122.7(9)
C37 C38 C39 117.4(11)
C40 C38 C39 119.9(11)
C38 C40 C42 116.5(11)
C38 C40 C41 124.1(10)
C42 C40 C41 119.4(11)
C40 C42 C35 122.7(11)
C44 C43 C47 106.6(13)
C45 C44 C43 105.5(12)
C44 C45 C46 103.9(13)
C45 C46 C47 102.9(10)
C45 C46 P1 120.4(12)
C47 C46 P1 111.0(9)
C46 C47 C43 101.9(12)
C9 N1 C10 120.7(8)
C9 N1 Cu1 126.2(7)
C10 N1 Cu1 113.1(5)
C13 N2 C12 119.2(8)
C13 N2 Cu2 128.0(6)
C12 N2 Cu2 112.9(6)
C30 N3 C31 119.2(8)
C30 N3 Cu3 127.1(8)
C31 N3 Cu3 113.6(6)
C34 N4 C33 118.9(9)
C34 N4 Cu4 126.8(7)
C33 N4 Cu4 114.2(7)
C7 O1 Cu1 127.4(7)
C11B O2 C11A 37.7(10)
C11B O2 Cu2 106.8(8)
C11A O2 Cu2 116.4(9)
C11B O2 Cu1 115.1(7)
C11A O2 Cu1 105.7(8)
Cu2 O2 Cu1 135.7(3)
C15 O3 Cu2 126.7(5)
C28 O4 Cu3 127.9(7)
C32 O5 Cu4 111.4(6)
C32 O5 Cu3 111.3(6)
Cu4 O5 Cu3 137.3(3)
C36 O6 Cu4 127.6(6)
C36 O6 Cu1 136.8(6)
Cu4 O6 Cu1 95.1(3)
P1 O7 Cu4 131.0(4)
P1 O7 Cu1 121.0(4)
Cu4 O7 Cu1 105.2(3)
P1 O8 Cu3 142.5(6)
P1 O9 Cu2 136.2(4)
O9 P1 O8 113.6(5)
O9 P1 O7 111.5(4)
O8 P1 O7 113.0(4)
O9 P1 C46 104.5(5)
O8 P1 C46 109.7(7)
O7 P1 C46 103.6(5)
O1 Cu1 N1 93.6(3)
O1 Cu1 O2 162.1(3)
N1 Cu1 O2 84.4(3)
O1 Cu1 O7 91.9(3)
N1 Cu1 O7 174.1(3)
O2 Cu1 O7 91.0(3)
O1 Cu1 O6 99.7(3)
N1 Cu1 O6 103.3(3)
O2 Cu1 O6 98.1(2)
O7 Cu1 O6 73.5(3)
O9 Cu2 N2 175.4(3)
O9 Cu2 O2 94.8(3)
N2 Cu2 O2 85.0(3)
O9 Cu2 O3 88.0(2)
N2 Cu2 O3 92.6(3)
O2 Cu2 O3 175.1(3)
O8 Cu3 O4 88.8(3)
O8 Cu3 N3 176.4(5)
O4 Cu3 N3 92.9(3)
O8 Cu3 O5 93.5(3)
O4 Cu3 O5 175.2(3)
N3 Cu3 O5 85.0(3)
O6 Cu4 N4 93.4(3)
O6 Cu4 O5 178.2(3)
N4 Cu4 O5 85.3(3)
O6 Cu4 O7 85.2(3)
N4 Cu4 O7 175.5(3)
O5 Cu4 O7 96.2(3)

loop_
_geom_bond_atom_site_label_1
_geom_bond_atom_site_label_2
_geom_bond_distance
C1 C2 1.491(14)
C2 C8 1.403(14)
C2 C3 1.413(15)
C3 C5 1.359(14)
C3 C4 1.517(13)
C5 C6 1.432(13)
C6 C9 1.416(13)
C6 C7 1.431(14)
C7 O1 1.319(11)
C7 C8 1.385(14)
C9 N1 1.287(11)
C10 N1 1.452(11)
C10 C11A 1.50(2)
C10 C11B 1.54(2)
C11B O2 1.394(18)
C11B C12 1.45(2)
C11A O2 1.40(2)
C11A C12 1.57(2)
C12 N2 1.478(10)
C13 N2 1.273(11)
C13 C14 1.438(12)
C14 C15 1.406(12)
C14 C21 1.427(12)
C15 O3 1.308(10)
C15 C16 1.419(12)
C16 C17 1.365(13)
C17 C19 1.402(12)
C17 C18 1.494(11)
C19 C21 1.375(12)
C19 C20 1.550(12)
C22 C23 1.500(15)
C23 C29 1.359(14)
C23 C24 1.409(13)
C24 C26 1.371(14)
C24 C25 1.526(13)
C26 C27 1.390(12)
C27 C30 1.411(14)
C27 C28 1.418(12)
C28 O4 1.311(11)
C28 C29 1.393(14)
C30 N3 1.296(12)
C31 C32 1.414(14)
C31 N3 1.487(13)
C32 O5 1.382(13)
C32 C33 1.428(15)
C33 N4 1.457(12)
C34 N4 1.296(13)
C34 C35 1.432(13)
C35 C42 1.409(15)
C35 C36 1.420(14)
C36 O6 1.309(12)
C36 C37 1.435(13)
C37 C38 1.379(15)
C38 C40 1.395(16)
C38 C39 1.540(13)
C40 C42 1.406(14)
C40 C41 1.518(15)
C43 C44 1.53(2)
C43 C47 1.541(16)
C44 C45 1.47(2)
C45 C46 1.504(19)
C46 C47 1.533(18)
C46 P1 1.923(15)
C48 O10 1.421(16)
C49 O11 1.330(16)
N1 Cu1 1.931(7)
N2 Cu2 1.916(7)
N3 Cu3 1.913(8)
N4 Cu4 1.909(8)
O1 Cu1 1.898(7)
O2 Cu2 1.919(6)
O2 Cu1 1.944(6)
O3 Cu2 1.923(5)
O4 Cu3 1.895(7)
O5 Cu4 1.928(6)
O5 Cu3 1.959(7)
O6 Cu4 1.905(6)
O6 Cu1 2.357(7)
O7 P1 1.559(7)
O7 Cu4 1.973(7)
O7 Cu1 2.003(6)
O8 P1 1.504(8)
O8 Cu3 1.883(8)
O9 P1 1.483(7)
O9 Cu2 1.907(6)
